data_4126621
loop_
_publ_author_name
'Back, Jisu'
'Park, Junbeom'
'Kim, Youngsuk'
'Kang, Haneol'
'Kim, Yonghwi'
'Park, Moon Jeong'
'Kim, Kimoon'
'Lee, Eunsung'

_publ_section_title
;
 Triazenyl Radicals Stabilized by N-Heterocyclic Carbenes.
;
_journal_name_full 'Journal of the American Chemical Society'
_journal_paper_doi 10.1021/jacs.7b08753
_journal_year 2017
_chemical_formula_moiety 'C54 H73 N7'
_chemical_formula_sum 'C54 H73 N7'
_chemical_formula_weight 820.19
_space_group_crystal_system monoclinic
_space_group_IT_number 14
_space_group_name_Hall '-P 2yn'
_space_group_name_H-M_alt 'P 1 21/n 1'
_symmetry_space_group_name_Hall '-P 2yn'
_symmetry_space_group_name_H-M 'P 1 21/n 1'
_atom_sites_solution_hydrogens mixed
_atom_sites_solution_primary dual
_audit_creation_date 2017-09-26
_audit_creation_method
;
Olex2 1.2
(compiled 2017.08.10 svn.r3458 for OlexSys, GUI svn.r5381)
;
_cell_angle_alpha 90
_cell_angle_beta 92.42(3)
_cell_angle_gamma 90
_cell_formula_units_Z 4
_cell_length_a 12.520(3)
_cell_length_b 27.190(5)
_cell_length_c 14.380(3)
_cell_measurement_reflns_used 31131
_cell_measurement_temperature 100.0
_cell_measurement_theta_max 22.886
_cell_measurement_theta_min 2.031
_cell_volume 4890.9(18)
_computing_cell_refinement HKL3000
_computing_data_collection 'PAL ADSC Quantum-210 ADX Program'
_computing_data_reduction HKL3000
_computing_molecular_graphics 'Olex2 (Dolomanov et al., 2009)'
_computing_publication_material 'Olex2 (Dolomanov et al., 2009)'
_computing_structure_refinement 'ShelXL (Sheldrick, 2015)'
_computing_structure_solution 'ShelXT (Sheldrick, 2015)'
_diffrn_ambient_temperature 100.0
_diffrn_measured_fraction_theta_full 0.988
_diffrn_measured_fraction_theta_max 0.988
_diffrn_measurement_device_type 'ADSC Q210 CCD area detector'
_diffrn_measurement_method 'omega scan'
_diffrn_radiation_monochromator 'Si(111) double crystal monochromator'
_diffrn_radiation_type synchrotron
_diffrn_radiation_wavelength 0.700
_diffrn_reflns_av_R_equivalents 0.1366
_diffrn_reflns_av_unetI/netI 0.1621
_diffrn_reflns_Laue_measured_fraction_full 0.988
_diffrn_reflns_Laue_measured_fraction_max 0.988
_diffrn_reflns_limit_h_max 14
_diffrn_reflns_limit_h_min -14
_diffrn_reflns_limit_k_max 31
_diffrn_reflns_limit_k_min -31
_diffrn_reflns_limit_l_max 16
_diffrn_reflns_limit_l_min -16
_diffrn_reflns_number 25098
_diffrn_reflns_point_group_measured_fraction_full 0.988
_diffrn_reflns_point_group_measured_fraction_max 0.988
_diffrn_reflns_theta_full 24.317
_diffrn_reflns_theta_max 24.317
_diffrn_reflns_theta_min 2.031
_diffrn_source 'PLSII 2D bending magnet'
_exptl_absorpt_coefficient_mu 0.064
_exptl_absorpt_correction_type none
_exptl_crystal_colour 'light orange'
_exptl_crystal_colour_modifier light
_exptl_crystal_colour_primary orange
_exptl_crystal_density_diffrn 1.114
_exptl_crystal_description block
_exptl_crystal_F_000 1784
_exptl_crystal_size_max 0.05
_exptl_crystal_size_mid 0.03
_exptl_crystal_size_min 0.01
_refine_diff_density_max 0.203
_refine_diff_density_min -0.301
_refine_diff_density_rms 0.057
_refine_ls_extinction_method none
_refine_ls_goodness_of_fit_ref 0.874
_refine_ls_hydrogen_treatment mixed
_refine_ls_matrix_type full
_refine_ls_number_parameters 619
_refine_ls_number_reflns 8240
_refine_ls_number_restraints 60
_refine_ls_restrained_S_all 0.872
_refine_ls_R_factor_all 0.1685
_refine_ls_R_factor_gt 0.0568
_refine_ls_shift/su_max 0.000
_refine_ls_shift/su_mean 0.000
_refine_ls_structure_factor_coef Fsqd
_refine_ls_weighting_details 'w=1/[\s^2^(Fo^2^)+(0.0618P)^2^] where P=(Fo^2^+2Fc^2^)/3'
_refine_ls_weighting_scheme calc
_refine_ls_wR_factor_gt 0.1133
_refine_ls_wR_factor_ref 0.1484
_reflns_Friedel_coverage 0.000
_reflns_number_gt 3585
_reflns_number_total 8240
_reflns_threshold_expression 'I > 2\s(I)'
_cod_data_source_file 4a.cif
_cod_data_source_block p21n
_cod_original_cell_volume 4890.9(17)
_cod_database_code 4126621
_shelx_shelxl_version_number 2014/7
_shelx_space_group_comment
;
The symmetry employed for this shelxl refinement is uniquely defined
by the following loop, which should always be used as a source of
symmetry information in preference to the above space-group names.
They are only intended as comments.
;
_shelx_estimated_absorpt_t_max 0.999
_shelx_estimated_absorpt_t_min 0.997
_olex2_refinement_description
;
1. Fixed Uiso
 At 1.2 times of:
  All C(H) groups, All C(H,H) groups
 At 1.5 times of:
  All C(H,H,H) groups
2. Uiso/Uaniso restraints and constraints
Uanis(C2A) \\sim Ueq, Uanis(C2) \\sim Ueq, Uanis(C3A) \\sim Ueq, Uanis(C3)
\\sim Ueq, Uanis(C0AA) \\sim Ueq, Uanis(C0AB) \\sim Ueq, Uanis(C1AA) \\sim Ueq,
Uanis(C01J) \\sim Ueq, Uanis(C1A) \\sim Ueq, Uanis(C1) \\sim Ueq: with sigma of
0.01 and sigma for terminal atoms of 0.02
3. Others
 Sof(C1AA)=Sof(H1AB)=Sof(C0AB)=Sof(H0AE)=Sof(H0AF)=Sof(H0AG)=Sof(C1A)=
 Sof(H1AC)=Sof(H1AD)=Sof(H1AE)=1-FVAR(1)
 Sof(C01J)=Sof(H01)=Sof(C1)=Sof(H1A)=Sof(H1B)=Sof(H1C)=Sof(C0AA)=Sof(H0AB)=
 Sof(H0AC)=Sof(H0AD)=FVAR(1)
 Fixed Sof: H01M(0.7) H01N(0.3) C2(0.7) H2A(0.7) H2B(0.7) H2C(0.7) C3(0.7)
 H3A(0.7) H3B(0.7) H3C(0.7) C2A(0.3) H2AA(0.3) H2AB(0.3) H2AC(0.3) C3A(0.3)
 H3AA(0.3) H3AB(0.3) H3AC(0.3)
4.a Ternary CH refined with riding coordinates:
 C00K(H00K), C00L(H00L), C00Y(H00Y), C00Z(H00Z), C010(H010), C011(H011),
 C01C(H01M), C01C(H01N), C01J(H01), C1AA(H1AB)
4.b Aromatic/amide H refined with riding coordinates:
 C00D(H00D), C00F(H00F), C00M(H00M), C00P(H00P), C00Q(H00Q), C00R(H00R),
 C00S(H00S), C00T(H00T), C00V(H00V), C00W(H00W), C012(H012), C013(H013),
 C015(H015), C017(H017), C019(H019), C01D(H01O)
4.c Idealised Me refined as rotating group:
 C00X(H00A,H00B,H00C), C014(H01A,H01B,H01C), C018(H01D,H01E,H01F), C01A(H01G,
 H01H,H01I), C01B(H01J,H01K,H01L), C01E(H01P,H01Q,H01R), C01F(H01S,H01T,H01U),
 C01G(H01V,H01W,H01X), C01H(H01Y,H,HA), C01I(H01Z,HB,HC), C01K(H0AA,HD,HE),
 C01L(H1AA,HF,HG), C2(H2A,H2B,H2C), C3(H3A,H3B,H3C), C2A(H2AA,H2AB,H2AC),
 C3A(H3AA,H3AB,H3AC), C1(H1A,H1B,H1C), C0AA(H0AB,H0AC,H0AD), C0AB(H0AE,H0AF,
 H0AG), C1A(H1AC,H1AD,H1AE)
;
_olex2_submission_special_instructions 'No special instructions were received'

loop_
_space_group_symop_operation_xyz
'x, y, z'
'-x+1/2, y+1/2, -z+1/2'
'-x, -y, -z'
'x-1/2, -y-1/2, z-1/2'

loop_
_atom_site_label
_atom_site_type_symbol
_atom_site_fract_x
_atom_site_fract_y
_atom_site_fract_z
_atom_site_U_iso_or_equiv
_atom_site_adp_type
_atom_site_occupancy
_atom_site_site_symmetry_order
_atom_site_calc_flag
_atom_site_refinement_flags_posn
_atom_site_refinement_flags_adp
_atom_site_refinement_flags_occupancy
_atom_site_disorder_assembly
_atom_site_disorder_group
N001 N 0.60540(17) 0.46369(8) 0.13991(18) 0.0268(6) Uani 1 1 d . . . . .
N002 N 0.76896(17) 0.44746(9) 0.09906(18) 0.0282(6) Uani 1 1 d . . . . .
N003 N 0.84031(18) 0.31481(8) 0.41603(18) 0.0295(6) Uani 1 1 d . . . . .
N004 N 0.70643(19) 0.26483(9) 0.37754(19) 0.0319(7) Uani 1 1 d . . . . .
N005 N 0.73539(18) 0.32557(9) 0.26791(19) 0.0308(6) Uani 1 1 d . . . . .
N006 N 0.69254(18) 0.40567(9) 0.23444(19) 0.0320(7) Uani 1 1 d . . . . .
N007 N 0.78377(19) 0.37402(10) 0.2554(2) 0.0350(7) Uani 1 1 d . . . . .
C008 C 0.8720(2) 0.42562(11) 0.0823(2) 0.0290(8) Uani 1 1 d . . . . .
C009 C 0.5019(2) 0.45758(11) 0.1781(2) 0.0276(8) Uani 1 1 d . . . . .
C00A C 0.6945(2) 0.43466(11) 0.1640(2) 0.0251(7) Uani 1 1 d . . . . .
C00B C 0.7621(2) 0.30585(11) 0.3466(2) 0.0279(8) Uani 1 1 d . . . . .
C00C C 0.9280(2) 0.34877(11) 0.4178(2) 0.0289(8) Uani 1 1 d . . . . .
C00D C 0.6257(2) 0.49274(11) 0.0632(2) 0.0302(8) Uani 1 1 d . . . . .
H00D H 0.5778 0.5156 0.0340 0.036 Uiso 1 1 calc R . . . .
C00E C 0.4359(2) 0.41900(11) 0.1450(2) 0.0304(8) Uani 1 1 d . . . . .
C00F C 0.7249(2) 0.48268(11) 0.0379(2) 0.0338(8) Uani 1 1 d . . . . .
H00F H 0.7595 0.4970 -0.0130 0.041 Uiso 1 1 calc R . . . .
C00G C 0.5146(2) 0.28127(11) 0.3678(2) 0.0323(8) Uani 1 1 d . . . . .
C00H C 0.6010(2) 0.25297(11) 0.3405(2) 0.0327(8) Uani 1 1 d . . . . .
C00I C 1.0179(2) 0.33791(11) 0.3668(2) 0.0338(8) Uani 1 1 d . . . . .
C00J C 0.4709(2) 0.49102(11) 0.2453(2) 0.0344(8) Uani 1 1 d . . . . .
C00K C 0.9555(2) 0.49924(11) 0.1662(2) 0.0337(8) Uani 1 1 d . . . . .
H00K H 0.8918 0.5178 0.1409 0.040 Uiso 1 1 calc R . . . .
C00L C 0.4708(2) 0.38237(11) 0.0730(2) 0.0331(8) Uani 1 1 d . . . . .
H00L H 0.5352 0.3960 0.0434 0.040 Uiso 1 1 calc R . . . .
C00M C 0.3689(2) 0.48565(12) 0.2802(2) 0.0417(9) Uani 1 1 d . . . . .
H00M H 0.3449 0.5080 0.3256 0.050 Uiso 1 1 calc R . . . .
C00N C 0.9636(2) 0.45217(11) 0.1098(2) 0.0327(8) Uani 1 1 d . . . . .
C00O C 0.8745(2) 0.38134(11) 0.0325(2) 0.0328(8) Uani 1 1 d . . . . .
C00P C 0.3348(2) 0.41525(12) 0.1824(2) 0.0360(9) Uani 1 1 d . . . . .
H00P H 0.2877 0.3898 0.1616 0.043 Uiso 1 1 calc R . . . .
C00Q C 0.8292(3) 0.28059(11) 0.4889(2) 0.0367(9) Uani 1 1 d . . . . .
H00Q H 0.8725 0.2788 0.5447 0.044 Uiso 1 1 calc R . . . .
C00R C 0.7468(3) 0.25115(12) 0.4653(2) 0.0379(9) Uani 1 1 d . . . . .
H00R H 0.7203 0.2253 0.5023 0.045 Uiso 1 1 calc R . . . .
C00S C 0.4140(3) 0.26902(12) 0.3308(2) 0.0391(9) Uani 1 1 d . . . . .
H00S H 0.3535 0.2874 0.3482 0.047 Uiso 1 1 calc R . . . .
C00T C 1.0610(2) 0.43310(12) 0.0830(2) 0.0382(9) Uani 1 1 d . . . . .
H00T H 1.1253 0.4498 0.1007 0.046 Uiso 1 1 calc R . . . .
C00U C 0.9240(2) 0.38953(12) 0.4773(2) 0.0348(8) Uani 1 1 d . . . . .
C00V C 1.0152(2) 0.41845(12) 0.4886(2) 0.0416(9) Uani 1 1 d . . . . .
H00V H 1.0149 0.4461 0.5289 0.050 Uiso 1 1 calc R . . . .
C00W C 1.0656(2) 0.39032(13) 0.0312(2) 0.0435(9) Uani 1 1 d . . . . .
H00W H 1.1328 0.3786 0.0122 0.052 Uiso 1 1 calc R . . . .
C00X C 0.3840(2) 0.37333(12) -0.0043(2) 0.0423(9) Uani 1 1 d . . . . .
H00A H 0.3221 0.3573 0.0223 0.063 Uiso 1 1 calc GR . . . .
H00B H 0.4127 0.3521 -0.0523 0.063 Uiso 1 1 calc GR . . . .
H00C H 0.3619 0.4048 -0.0321 0.063 Uiso 1 1 calc GR . . . .
C00Y C 0.7731(2) 0.35425(11) 0.0042(3) 0.0415(9) Uani 1 1 d . . . . .
H00Y H 0.7152 0.3671 0.0435 0.050 Uiso 1 1 calc R . . . .
C00Z C 0.5281(2) 0.32357(11) 0.4364(2) 0.0373(8) Uani 1 1 d . . . . .
H00Z H 0.6064 0.3277 0.4509 0.045 Uiso 1 1 calc R . . . .
C010 C 1.0182(3) 0.29488(11) 0.2991(2) 0.0400(9) Uani 1 1 d . . . . .
H010 H 0.9445 0.2919 0.2700 0.048 Uiso 1 1 calc R . . . .
C011 C 0.5425(2) 0.53273(11) 0.2782(2) 0.0393(9) Uani 1 1 d . . . . .
H011 H 0.6140 0.5278 0.2513 0.047 Uiso 1 1 calc R . . . .
C012 C 0.3027(2) 0.44784(12) 0.2487(3) 0.0418(9) Uani 1 1 d . . . . .
H012 H 0.2339 0.4444 0.2734 0.050 Uiso 1 1 calc R . . . .
C013 C 0.9743(2) 0.36472(12) 0.0071(2) 0.0408(9) Uani 1 1 d . . . . .
H013 H 0.9792 0.3351 -0.0276 0.049 Uiso 1 1 calc R . . . .
C014 C 0.5021(2) 0.33317(11) 0.1179(2) 0.0417(9) Uani 1 1 d . . . . .
H01A H 0.5594 0.3384 0.1654 0.063 Uiso 1 1 calc GR . . . .
H01B H 0.5270 0.3107 0.0702 0.063 Uiso 1 1 calc GR . . . .
H01C H 0.4398 0.3188 0.1470 0.063 Uiso 1 1 calc GR . . . .
C015 C 1.1071(3) 0.36857(12) 0.3806(3) 0.0450(10) Uani 1 1 d . . . . .
H015 H 1.1694 0.3624 0.3469 0.054 Uiso 1 1 calc R . . . .
C016 C 0.5890(3) 0.21375(13) 0.2779(3) 0.0468(10) Uani 1 1 d . . . . .
C017 C 0.4006(3) 0.23068(12) 0.2692(2) 0.0443(9) Uani 1 1 d . . . . .
H017 H 0.3310 0.2230 0.2445 0.053 Uiso 1 1 calc R . . . .
C018 C 1.0530(2) 0.53287(12) 0.1587(2) 0.0422(9) Uani 1 1 d . . . . .
H01D H 1.1163 0.5166 0.1868 0.063 Uiso 1 1 calc GR . . . .
H01E H 1.0404 0.5638 0.1915 0.063 Uiso 1 1 calc GR . . . .
H01F H 1.0647 0.5398 0.0930 0.063 Uiso 1 1 calc GR . . . .
C019 C 1.1063(3) 0.40744(13) 0.4418(3) 0.0464(10) Uani 1 1 d . . . . .
H019 H 1.1689 0.4268 0.4520 0.056 Uiso 1 1 calc R . . . .
C01A C 0.9357(3) 0.48707(12) 0.2684(2) 0.0454(9) Uani 1 1 d . . . . .
H01G H 0.8711 0.4669 0.2717 0.068 Uiso 1 1 calc GR . . . .
H01H H 0.9264 0.5176 0.3032 0.068 Uiso 1 1 calc GR . . . .
H01I H 0.9971 0.4689 0.2955 0.068 Uiso 1 1 calc GR . . . .
C01B C 0.7828(3) 0.29863(11) 0.0225(3) 0.0496(10) Uani 1 1 d . . . . .
H01J H 0.8365 0.2846 -0.0174 0.074 Uiso 1 1 calc GR . . . .
H01K H 0.7136 0.2828 0.0087 0.074 Uiso 1 1 calc GR . . . .
H01L H 0.8044 0.2930 0.0880 0.074 Uiso 1 1 calc GR . . . .
C01C C 0.8216(3) 0.40264(13) 0.5251(3) 0.0464(10) Uani 1 1 d . . . . .
H01M H 0.7791 0.3717 0.5293 0.056 Uiso 0.7 1 calc R . P A 1
H01N H 0.7643 0.3844 0.4890 0.056 Uiso 0.3 1 calc R . P B 2
C01D C 0.4860(3) 0.20345(13) 0.2431(3) 0.0526(10) Uani 1 1 d . . . . .
H01O H 0.4749 0.1771 0.2004 0.063 Uiso 1 1 calc R . . . .
C01E C 0.4863(3) 0.37217(11) 0.3948(3) 0.0512(10) Uani 1 1 d . . . . .
H01P H 0.5240 0.3795 0.3380 0.077 Uiso 1 1 calc GR . . . .
H01Q H 0.4988 0.3987 0.4400 0.077 Uiso 1 1 calc GR . . . .
H01R H 0.4095 0.3693 0.3796 0.077 Uiso 1 1 calc GR . . . .
C01F C 0.4756(3) 0.31239(13) 0.5271(2) 0.0590(11) Uani 1 1 d . . . . .
H01S H 0.3981 0.3095 0.5156 0.089 Uiso 1 1 calc GR . . . .
H01T H 0.4909 0.3390 0.5716 0.089 Uiso 1 1 calc GR . . . .
H01U H 0.5038 0.2814 0.5527 0.089 Uiso 1 1 calc GR . . . .
C01G C 1.0949(3) 0.30192(13) 0.2209(3) 0.0544(10) Uani 1 1 d . . . . .
H01V H 1.0804 0.3335 0.1902 0.082 Uiso 1 1 calc GR . . . .
H01W H 1.0850 0.2753 0.1755 0.082 Uiso 1 1 calc GR . . . .
H01X H 1.1686 0.3015 0.2467 0.082 Uiso 1 1 calc GR . . . .
C01H C 0.7404(3) 0.36525(13) -0.0970(3) 0.0574(11) Uani 1 1 d . . . . .
H01Y H 0.7323 0.4008 -0.1054 0.086 Uiso 1 1 calc GR . . . .
H H 0.6724 0.3489 -0.1132 0.086 Uiso 1 1 calc GR . . . .
HA H 0.7957 0.3531 -0.1375 0.086 Uiso 1 1 calc GR . . . .
C01I C 0.4998(3) 0.58222(12) 0.2449(3) 0.0613(11) Uani 1 1 d . . . . .
H01Z H 0.4931 0.5823 0.1767 0.092 Uiso 1 1 calc GR . . . .
HB H 0.5492 0.6083 0.2660 0.092 Uiso 1 1 calc GR . . . .
HC H 0.4295 0.5880 0.2704 0.092 Uiso 1 1 calc GR . . . .
C01J C 0.6936(13) 0.1779(6) 0.2694(11) 0.033(4) Uani 0.413(12) 1 d . U P C 2
H01 H 0.7444 0.1831 0.3241 0.039 Uiso 0.413(12) 1 calc R . P C 2
C01K C 0.5586(3) 0.53342(15) 0.3843(3) 0.0739(13) Uani 1 1 d . . . . .
H0AA H 0.4901 0.5400 0.4124 0.111 Uiso 1 1 calc GR . . . .
HD H 0.6098 0.5593 0.4025 0.111 Uiso 1 1 calc GR . . . .
HE H 0.5861 0.5015 0.4057 0.111 Uiso 1 1 calc GR . . . .
C01L C 1.0437(4) 0.24675(13) 0.3495(3) 0.0756(14) Uani 1 1 d . . . . .
H1AA H 1.1152 0.2487 0.3798 0.113 Uiso 1 1 calc GR . . . .
HF H 1.0416 0.2196 0.3046 0.113 Uiso 1 1 calc GR . . . .
HG H 0.9907 0.2409 0.3966 0.113 Uiso 1 1 calc GR . . . .
C2 C 0.7562(5) 0.4373(2) 0.4723(5) 0.0527(18) Uani 0.7 1 d . U P D 1
H2A H 0.7952 0.4684 0.4665 0.079 Uiso 0.7 1 calc GR . P D 1
H2B H 0.6899 0.4433 0.5043 0.079 Uiso 0.7 1 calc GR . P D 1
H2C H 0.7392 0.4239 0.4101 0.079 Uiso 0.7 1 calc GR . P D 1
C3 C 0.8464(5) 0.4207(2) 0.6280(4) 0.0498(17) Uani 0.7 1 d . U P D 1
H3A H 0.8990 0.3988 0.6586 0.075 Uiso 0.7 1 calc GR . P D 1
H3B H 0.7804 0.4204 0.6623 0.075 Uiso 0.7 1 calc GR . P D 1
H3C H 0.8751 0.4542 0.6269 0.075 Uiso 0.7 1 calc GR . P D 1
C2A C 0.7956(14) 0.4630(5) 0.5016(12) 0.069(5) Uani 0.3 1 d . U P D 2
H2AA H 0.8448 0.4837 0.5391 0.103 Uiso 0.3 1 calc GR . P D 2
H2AB H 0.7218 0.4706 0.5168 0.103 Uiso 0.3 1 calc GR . P D 2
H2AC H 0.8051 0.4694 0.4354 0.103 Uiso 0.3 1 calc GR . P D 2
C3A C 0.8038(12) 0.3922(6) 0.6150(12) 0.069(5) Uani 0.3 1 d . U P D 2
H3AA H 0.7966 0.3565 0.6225 0.103 Uiso 0.3 1 calc GR . P D 2
H3AB H 0.7380 0.4084 0.6331 0.103 Uiso 0.3 1 calc GR . P D 2
H3AC H 0.8641 0.4040 0.6546 0.103 Uiso 0.3 1 calc GR . P D 2
C1 C 0.6637(16) 0.1229(7) 0.2618(15) 0.055(5) Uani 0.413(12) 1 d . U P C 2
H1A H 0.6253 0.1130 0.3168 0.082 Uiso 0.413(12) 1 calc GR . P C 2
H1B H 0.7289 0.1032 0.2580 0.082 Uiso 0.413(12) 1 calc GR . P C 2
H1C H 0.6179 0.1176 0.2057 0.082 Uiso 0.413(12) 1 calc GR . P C 2
C0AA C 0.7422(12) 0.1973(4) 0.1819(10) 0.074(5) Uani 0.413(12) 1 d . U P C 2
H0AB H 0.6956 0.1889 0.1277 0.112 Uiso 0.413(12) 1 calc GR . P C 2
H0AC H 0.8127 0.1824 0.1752 0.112 Uiso 0.413(12) 1 calc GR . P C 2
H0AD H 0.7496 0.2331 0.1863 0.112 Uiso 0.413(12) 1 calc GR . P C 2
H007 H 0.824(3) 0.3725(14) 0.206(3) 0.089 Uiso 1 1 d R . . . .
C1AA C 0.6775(10) 0.1883(4) 0.2345(8) 0.045(3) Uani 0.587(12) 1 d . U P C 1
H1AB H 0.7435 0.2081 0.2482 0.053 Uiso 0.587(12) 1 calc R . P C 1
C0AB C 0.6709(8) 0.1791(3) 0.1301(5) 0.062(3) Uani 0.587(12) 1 d . U P C 1
H0AE H 0.6110 0.1569 0.1147 0.092 Uiso 0.587(12) 1 calc GR . P C 1
H0AF H 0.7377 0.1640 0.1111 0.092 Uiso 0.587(12) 1 calc GR . P C 1
H0AG H 0.6599 0.2103 0.0972 0.092 Uiso 0.587(12) 1 calc GR . P C 1
C1A C 0.6917(11) 0.1387(5) 0.2874(10) 0.066(4) Uani 0.587(12) 1 d . U P C 1
H1AC H 0.7039 0.1452 0.3540 0.099 Uiso 0.587(12) 1 calc GR . P C 1
H1AD H 0.7532 0.1210 0.2639 0.099 Uiso 0.587(12) 1 calc GR . P C 1
H1AE H 0.6271 0.1187 0.2776 0.099 Uiso 0.587(12) 1 calc GR . P C 1

loop_
_atom_site_aniso_label
_atom_site_aniso_U_11
_atom_site_aniso_U_22
_atom_site_aniso_U_33
_atom_site_aniso_U_23
_atom_site_aniso_U_13
_atom_site_aniso_U_12
N001 0.0156(13) 0.0250(14) 0.0403(18) 0.0044(13) 0.0065(12) 0.0010(11)
N002 0.0190(13) 0.0297(15) 0.0365(18) 0.0062(13) 0.0090(12) 0.0027(12)
N003 0.0251(14) 0.0277(15) 0.0354(18) 0.0033(13) 0.0001(13) -0.0003(12)
N004 0.0279(15) 0.0270(15) 0.0411(19) 0.0047(13) 0.0055(13) -0.0034(13)
N005 0.0253(14) 0.0278(15) 0.0395(19) 0.0036(13) 0.0044(13) -0.0019(12)
N006 0.0204(13) 0.0372(16) 0.0390(18) 0.0084(14) 0.0092(12) 0.0062(13)
N007 0.0248(15) 0.0340(16) 0.047(2) 0.0115(14) 0.0082(13) 0.0047(13)
C008 0.0157(16) 0.037(2) 0.035(2) 0.0049(16) 0.0090(14) 0.0025(15)
C009 0.0173(16) 0.0299(18) 0.036(2) 0.0043(16) 0.0076(15) 0.0037(14)
C00A 0.0164(16) 0.0269(18) 0.033(2) 0.0004(16) 0.0091(15) -0.0005(14)
C00B 0.0231(17) 0.0246(18) 0.037(2) 0.0023(16) 0.0065(16) 0.0021(15)
C00C 0.0197(17) 0.0317(19) 0.035(2) 0.0024(16) 0.0011(15) -0.0010(15)
C00D 0.0249(17) 0.0256(18) 0.040(2) 0.0072(16) 0.0032(16) -0.0007(14)
C00E 0.0227(17) 0.0304(18) 0.038(2) 0.0053(16) 0.0024(15) -0.0001(15)
C00F 0.0253(17) 0.036(2) 0.041(2) 0.0161(16) 0.0097(16) 0.0015(15)
C00G 0.0306(19) 0.0333(19) 0.034(2) 0.0022(16) 0.0094(16) -0.0048(16)
C00H 0.0252(18) 0.0349(19) 0.039(2) 0.0000(17) 0.0083(16) -0.0077(16)
C00I 0.0284(18) 0.033(2) 0.040(2) 0.0036(16) 0.0051(16) 0.0066(16)
C00J 0.0241(17) 0.0344(19) 0.045(2) -0.0010(17) 0.0049(16) 0.0047(16)
C00K 0.0240(17) 0.036(2) 0.041(2) 0.0049(16) 0.0039(16) -0.0023(15)
C00L 0.0263(17) 0.0321(19) 0.041(2) 0.0032(17) 0.0038(16) -0.0079(16)
C00M 0.0285(19) 0.045(2) 0.052(3) 0.0025(18) 0.0144(18) 0.0102(18)
C00N 0.0221(17) 0.040(2) 0.037(2) 0.0084(16) 0.0064(15) -0.0008(16)
C00O 0.0258(18) 0.036(2) 0.037(2) 0.0006(17) 0.0081(16) 0.0048(16)
C00P 0.0207(17) 0.037(2) 0.050(2) 0.0043(18) 0.0044(16) -0.0037(15)
C00Q 0.039(2) 0.037(2) 0.034(2) 0.0070(17) -0.0023(17) 0.0026(18)
C00R 0.042(2) 0.0313(19) 0.040(2) 0.0100(17) 0.0070(18) 0.0014(18)
C00S 0.0319(19) 0.038(2) 0.048(2) 0.0074(18) 0.0076(17) -0.0026(17)
C00T 0.0207(17) 0.052(2) 0.043(2) 0.0103(19) 0.0073(16) -0.0013(17)
C00U 0.0299(18) 0.041(2) 0.033(2) -0.0015(17) 0.0021(16) 0.0015(17)
C00V 0.035(2) 0.041(2) 0.048(3) -0.0049(18) 0.0007(18) -0.0055(18)
C00W 0.0240(19) 0.056(2) 0.051(3) 0.003(2) 0.0118(17) 0.0082(18)
C00X 0.043(2) 0.034(2) 0.050(2) 0.0040(17) -0.0028(18) -0.0022(17)
C00Y 0.0322(19) 0.034(2) 0.059(3) -0.0079(18) 0.0090(18) -0.0002(16)
C00Z 0.0323(18) 0.039(2) 0.041(2) -0.0011(17) 0.0098(17) -0.0040(17)
C010 0.0349(19) 0.037(2) 0.049(2) -0.0029(18) 0.0105(18) 0.0052(16)
C011 0.0314(19) 0.038(2) 0.049(3) -0.0101(18) 0.0068(17) 0.0032(17)
C012 0.0239(18) 0.043(2) 0.059(3) 0.0073(19) 0.0160(18) 0.0015(17)
C013 0.036(2) 0.042(2) 0.046(2) 0.0016(17) 0.0129(18) 0.0123(18)
C014 0.0342(19) 0.038(2) 0.052(3) 0.0009(17) -0.0006(17) 0.0009(17)
C015 0.029(2) 0.046(2) 0.061(3) 0.000(2) 0.0127(18) 0.0015(18)
C016 0.034(2) 0.047(2) 0.060(3) -0.014(2) 0.0154(19) -0.0107(18)
C017 0.037(2) 0.051(2) 0.045(3) 0.003(2) 0.0029(18) -0.0167(19)
C018 0.0309(18) 0.047(2) 0.049(2) 0.0077(18) 0.0043(17) -0.0090(17)
C019 0.0293(19) 0.051(2) 0.058(3) -0.002(2) 0.0009(19) -0.0057(18)
C01A 0.047(2) 0.051(2) 0.038(2) -0.0010(18) 0.0105(18) -0.0201(19)
C01B 0.055(2) 0.041(2) 0.054(3) -0.0027(19) 0.008(2) -0.0041(19)
C01C 0.041(2) 0.043(2) 0.057(3) -0.017(2) 0.014(2) -0.0047(19)
C01D 0.043(2) 0.057(2) 0.059(3) -0.016(2) 0.016(2) -0.020(2)
C01E 0.064(2) 0.036(2) 0.055(3) 0.0001(18) 0.013(2) 0.0032(19)
C01F 0.086(3) 0.049(2) 0.042(3) -0.002(2) 0.016(2) -0.009(2)
C01G 0.048(2) 0.065(3) 0.051(3) -0.007(2) 0.014(2) 0.005(2)
C01H 0.055(2) 0.046(2) 0.070(3) 0.003(2) -0.015(2) -0.004(2)
C01I 0.059(2) 0.041(2) 0.083(3) 0.005(2) -0.003(2) -0.004(2)
C01J 0.031(6) 0.031(7) 0.038(8) -0.002(6) 0.013(6) 0.000(5)
C01K 0.081(3) 0.064(3) 0.075(4) -0.004(2) -0.016(3) -0.009(2)
C01L 0.120(4) 0.043(2) 0.066(3) 0.003(2) 0.026(3) 0.023(2)
C2 0.035(3) 0.077(5) 0.046(4) -0.005(4) 0.000(3) 0.016(3)
C3 0.050(4) 0.056(4) 0.043(4) 0.001(3) 0.000(3) 0.018(3)
C2A 0.083(12) 0.061(10) 0.065(12) 0.019(8) 0.038(9) 0.026(9)
C3A 0.066(10) 0.079(11) 0.064(11) 0.036(9) 0.035(9) 0.022(8)
C1 0.051(9) 0.038(8) 0.077(12) -0.006(7) 0.018(7) -0.004(6)
C0AA 0.078(9) 0.054(7) 0.095(11) 0.015(7) 0.050(9) 0.000(6)
C1AA 0.041(5) 0.043(6) 0.050(7) -0.002(5) 0.004(5) -0.006(4)
C0AB 0.069(6) 0.066(5) 0.052(6) -0.012(4) 0.024(4) -0.006(4)
C1A 0.056(8) 0.081(11) 0.061(8) 0.024(7) 0.013(6) 0.030(8)

loop_
_atom_type_symbol
_atom_type_description
_atom_type_scat_dispersion_real
_atom_type_scat_dispersion_imag
_atom_type_scat_source
C C 0.0030 0.0020 'International Tables Vol C Tables 4.2.6.8 and 6.1.1.4'
H H 0.0000 0.0000 'International Tables Vol C Tables 4.2.6.8 and 6.1.1.4'
N N 0.0060 0.0030 'International Tables Vol C Tables 4.2.6.8 and 6.1.1.4'

loop_
_geom_angle_atom_site_label_1
_geom_angle_atom_site_label_2
_geom_angle_atom_site_label_3
_geom_angle
C00A N001 C009 124.2(2)
C00D N001 C009 124.5(2)
C00D N001 C00A 110.3(2)
C00A N002 C008 129.5(2)
C00A N002 C00F 109.6(2)
C00F N002 C008 120.4(2)
C00B N003 C00C 129.9(3)
C00B N003 C00Q 109.2(2)
C00Q N003 C00C 120.7(3)
C00B N004 C00H 121.5(3)
C00R N004 C00B 109.6(3)
C00R N004 C00H 124.7(3)
C00B N005 N007 113.0(2)
C00A N006 N007 119.1(2)
N005 N007 H007 108(3)
N006 N007 N005 103.5(2)
N006 N007 H007 109(3)
C00N C008 N002 117.8(3)
C00N C008 C00O 123.5(3)
C00O C008 N002 118.4(3)
C00E C009 N001 118.9(3)
C00J C009 N001 118.1(3)
C00J C009 C00E 123.0(3)
N002 C00A N001 104.1(2)
N006 C00A N001 120.0(2)
N006 C00A N002 135.9(3)
N003 C00B N004 104.9(3)
N005 C00B N003 135.2(3)
N005 C00B N004 119.9(3)
C00I C00C N003 119.1(3)
C00I C00C C00U 122.5(3)
C00U C00C N003 118.2(3)
N001 C00D H00D 126.2
C00F C00D N001 107.6(3)
C00F C00D H00D 126.2
C009 C00E C00L 122.6(3)
C00P C00E C009 116.9(3)
C00P C00E C00L 120.4(3)
N002 C00F H00F 125.8
C00D C00F N002 108.4(3)
C00D C00F H00F 125.8
C00H C00G C00Z 122.2(3)
C00S C00G C00H 117.4(3)
C00S C00G C00Z 120.4(3)
C00G C00H N004 118.8(3)
C00G C00H C016 122.4(3)
C016 C00H N004 118.8(3)
C00C C00I C010 121.3(3)
C015 C00I C00C 117.0(3)
C015 C00I C010 121.7(3)
C009 C00J C00M 117.7(3)
C009 C00J C011 121.9(3)
C00M C00J C011 120.3(3)
C00N C00K H00K 107.4
C00N C00K C018 113.1(3)
C00N C00K C01A 110.3(3)
C018 C00K H00K 107.4
C018 C00K C01A 110.9(3)
C01A C00K H00K 107.4
C00E C00L H00L 108.0
C00E C00L C00X 112.5(3)
C00E C00L C014 111.3(3)
C00X C00L H00L 108.0
C014 C00L H00L 108.0
C014 C00L C00X 109.0(3)
C00J C00M H00M 119.9
C012 C00M C00J 120.2(3)
C012 C00M H00M 119.9
C008 C00N C00K 120.8(3)
C00T C00N C008 116.5(3)
C00T C00N C00K 122.6(3)
C008 C00O C00Y 121.3(3)
C013 C00O C008 116.9(3)
C013 C00O C00Y 121.7(3)
C00E C00P H00P 119.5
C012 C00P C00E 121.0(3)
C012 C00P H00P 119.5
N003 C00Q H00Q 126.1
C00R C00Q N003 107.8(3)
C00R C00Q H00Q 126.1
N004 C00R H00R 125.8
C00Q C00R N004 108.5(3)
C00Q C00R H00R 125.8
C00G C00S H00S 119.5
C017 C00S C00G 121.0(3)
C017 C00S H00S 119.5
C00N C00T H00T 119.4
C00W C00T C00N 121.2(3)
C00W C00T H00T 119.4
C00C C00U C01C 120.9(3)
C00V C00U C00C 117.8(3)
C00V C00U C01C 121.2(3)
C00U C00V H00V 119.6
C019 C00V C00U 120.8(3)
C019 C00V H00V 119.6
C00T C00W H00W 119.7
C013 C00W C00T 120.6(3)
C013 C00W H00W 119.7
C00L C00X H00A 109.5
C00L C00X H00B 109.5
C00L C00X H00C 109.5
H00A C00X H00B 109.5
H00A C00X H00C 109.5
H00B C00X H00C 109.5
C00O C00Y H00Y 107.4
C00O C00Y C01B 112.0(3)
C00O C00Y C01H 110.5(3)
C01B C00Y H00Y 107.4
C01H C00Y H00Y 107.4
C01H C00Y C01B 111.9(3)
C00G C00Z H00Z 107.5
C00G C00Z C01E 111.8(3)
C01E C00Z H00Z 107.5
C01F C00Z C00G 111.5(3)
C01F C00Z H00Z 107.5
C01F C00Z C01E 110.8(3)
C00I C010 H010 107.6
C00I C010 C01L 111.2(3)
C01G C010 C00I 113.2(3)
C01G C010 H010 107.6
C01G C010 C01L 109.5(3)
C01L C010 H010 107.6
C00J C011 H011 107.8
C00J C011 C01I 111.7(3)
C00J C011 C01K 111.9(3)
C01I C011 H011 107.8
C01I C011 C01K 109.5(3)
C01K C011 H011 107.8
C00M C012 H012 119.4
C00P C012 C00M 121.2(3)
C00P C012 H012 119.4
C00O C013 H013 119.4
C00W C013 C00O 121.1(3)
C00W C013 H013 119.4
C00L C014 H01A 109.5
C00L C014 H01B 109.5
C00L C014 H01C 109.5
H01A C014 H01B 109.5
H01A C014 H01C 109.5
H01B C014 H01C 109.5
C00I C015 H015 119.3
C019 C015 C00I 121.4(3)
C019 C015 H015 119.3
C00H C016 C01J 115.9(6)
C00H C016 C1AA 124.8(5)
C01D C016 C00H 117.3(3)
C01D C016 C01J 125.7(6)
C01D C016 C1AA 117.1(5)
C00S C017 H017 119.6
C01D C017 C00S 120.8(3)
C01D C017 H017 119.6
C00K C018 H01D 109.5
C00K C018 H01E 109.5
C00K C018 H01F 109.5
H01D C018 H01E 109.5
H01D C018 H01F 109.5
H01E C018 H01F 109.5
C00V C019 H019 119.8
C015 C019 C00V 120.4(3)
C015 C019 H019 119.8
C00K C01A H01G 109.5
C00K C01A H01H 109.5
C00K C01A H01I 109.5
H01G C01A H01H 109.5
H01G C01A H01I 109.5
H01H C01A H01I 109.5
C00Y C01B H01J 109.5
C00Y C01B H01K 109.5
C00Y C01B H01L 109.5
H01J C01B H01K 109.5
H01J C01B H01L 109.5
H01K C01B H01L 109.5
C00U C01C H01M 106.9
C00U C01C H01N 104.4
C00U C01C C3 111.1(3)
C00U C01C C2A 107.1(6)
C2 C01C C00U 112.7(4)
C2 C01C H01M 106.9
C2 C01C C3 112.0(4)
C3 C01C H01M 106.9
C2A C01C H01N 104.4
C3A C01C C00U 123.9(7)
C3A C01C H01N 104.4
C3A C01C C2A 110.8(9)
C016 C01D H01O 119.5
C017 C01D C016 121.0(3)
C017 C01D H01O 119.5
C00Z C01E H01P 109.5
C00Z C01E H01Q 109.5
C00Z C01E H01R 109.5
H01P C01E H01Q 109.5
H01P C01E H01R 109.5
H01Q C01E H01R 109.5
C00Z C01F H01S 109.5
C00Z C01F H01T 109.5
C00Z C01F H01U 109.5
H01S C01F H01T 109.5
H01S C01F H01U 109.5
H01T C01F H01U 109.5
C010 C01G H01V 109.5
C010 C01G H01W 109.5
C010 C01G H01X 109.5
H01V C01G H01W 109.5
H01V C01G H01X 109.5
H01W C01G H01X 109.5
C00Y C01H H01Y 109.5
C00Y C01H H 109.5
C00Y C01H HA 109.5
H01Y C01H H 109.5
H01Y C01H HA 109.5
H C01H HA 109.5
C011 C01I H01Z 109.5
C011 C01I HB 109.5
C011 C01I HC 109.5
H01Z C01I HB 109.5
H01Z C01I HC 109.5
HB C01I HC 109.5
C016 C01J H01 109.8
C1 C01J C016 112.9(13)
C1 C01J H01 109.8
C0AA C01J C016 101.8(10)
C0AA C01J H01 109.8
C0AA C01J C1 112.5(13)
C011 C01K H0AA 109.5
C011 C01K HD 109.5
C011 C01K HE 109.5
H0AA C01K HD 109.5
H0AA C01K HE 109.5
HD C01K HE 109.5
C010 C01L H1AA 109.5
C010 C01L HF 109.5
C010 C01L HG 109.5
H1AA C01L HF 109.5
H1AA C01L HG 109.5
HF C01L HG 109.5
C01C C2 H2A 109.5
C01C C2 H2B 109.5
C01C C2 H2C 109.5
H2A C2 H2B 109.5
H2A C2 H2C 109.5
H2B C2 H2C 109.5
C01C C3 H3A 109.5
C01C C3 H3B 109.5
C01C C3 H3C 109.5
H3A C3 H3B 109.5
H3A C3 H3C 109.5
H3B C3 H3C 109.5
C01C C2A H2AA 109.5
C01C C2A H2AB 109.5
C01C C2A H2AC 109.5
H2AA C2A H2AB 109.5
H2AA C2A H2AC 109.5
H2AB C2A H2AC 109.5
C01C C3A H3AA 109.5
C01C C3A H3AB 109.5
C01C C3A H3AC 109.5
H3AA C3A H3AB 109.5
H3AA C3A H3AC 109.5
H3AB C3A H3AC 109.5
C01J C1 H1A 109.5
C01J C1 H1B 109.5
C01J C1 H1C 109.5
H1A C1 H1B 109.5
H1A C1 H1C 109.5
H1B C1 H1C 109.5
C01J C0AA H0AB 109.5
C01J C0AA H0AC 109.5
C01J C0AA H0AD 109.5
H0AB C0AA H0AC 109.5
H0AB C0AA H0AD 109.5
H0AC C0AA H0AD 109.5
C016 C1AA H1AB 107.1
C016 C1AA C0AB 119.2(8)
C016 C1AA C1A 105.9(10)
C0AB C1AA H1AB 107.1
C0AB C1AA C1A 109.9(9)
C1A C1AA H1AB 107.1
C1AA C0AB H0AE 109.5
C1AA C0AB H0AF 109.5
C1AA C0AB H0AG 109.5
H0AE C0AB H0AF 109.5
H0AE C0AB H0AG 109.5
H0AF C0AB H0AG 109.5
C1AA C1A H1AC 109.5
C1AA C1A H1AD 109.5
C1AA C1A H1AE 109.5
H1AC C1A H1AD 109.5
H1AC C1A H1AE 109.5
H1AD C1A H1AE 109.5

loop_
_geom_bond_atom_site_label_1
_geom_bond_atom_site_label_2
_geom_bond_distance
N001 C009 1.438(3)
N001 C00A 1.398(3)
N001 C00D 1.388(4)
N002 C008 1.449(3)
N002 C00A 1.391(3)
N002 C00F 1.398(4)
N003 C00B 1.390(4)
N003 C00C 1.434(4)
N003 C00Q 1.413(4)
N004 C00B 1.398(3)
N004 C00H 1.439(4)
N004 C00R 1.391(4)
N005 N007 1.464(3)
N005 C00B 1.284(4)
N006 N007 1.451(3)
N006 C00A 1.285(4)
N007 H007 0.89(4)
C008 C00N 1.399(4)
C008 C00O 1.402(4)
C009 C00E 1.406(4)
C009 C00J 1.394(4)
C00C C00I 1.401(4)
C00C C00U 1.403(4)
C00D H00D 0.9500
C00D C00F 1.337(4)
C00E C00L 1.514(4)
C00E C00P 1.399(4)
C00F H00F 0.9500
C00G C00H 1.398(4)
C00G C00S 1.387(4)
C00G C00Z 1.520(4)
C00H C016 1.399(4)
C00I C010 1.522(4)
C00I C015 1.401(4)
C00J C00M 1.400(4)
C00J C011 1.509(4)
C00K H00K 1.0000
C00K C00N 1.522(4)
C00K C018 1.533(4)
C00K C01A 1.536(4)
C00L H00L 1.0000
C00L C00X 1.542(4)
C00L C014 1.529(4)
C00M H00M 0.9500
C00M C012 1.384(4)
C00N C00T 1.393(4)
C00O C00Y 1.508(4)
C00O C013 1.392(4)
C00P H00P 0.9500
C00P C012 1.374(4)
C00Q H00Q 0.9500
C00Q C00R 1.338(4)
C00R H00R 0.9500
C00S H00S 0.9500
C00S C017 1.373(4)
C00T H00T 0.9500
C00T C00W 1.384(5)
C00U C00V 1.391(4)
C00U C01C 1.521(4)
C00V H00V 0.9500
C00V C019 1.381(4)
C00W H00W 0.9500
C00W C013 1.371(4)
C00X H00A 0.9800
C00X H00B 0.9800
C00X H00C 0.9800
C00Y H00Y 1.0000
C00Y C01B 1.539(4)
C00Y C01H 1.525(5)
C00Z H00Z 1.0000
C00Z C01E 1.534(4)
C00Z C01F 1.516(4)
C010 H010 1.0000
C010 C01G 1.521(4)
C010 C01L 1.523(5)
C011 H011 1.0000
C011 C01I 1.518(4)
C011 C01K 1.529(5)
C012 H012 0.9500
C013 H013 0.9500
C014 H01A 0.9800
C014 H01B 0.9800
C014 H01C 0.9800
C015 H015 0.9500
C015 C019 1.376(5)
C016 C01D 1.392(4)
C016 C01J 1.642(16)
C016 C1AA 1.469(13)
C017 H017 0.9500
C017 C01D 1.366(4)
C018 H01D 0.9800
C018 H01E 0.9800
C018 H01F 0.9800
C019 H019 0.9500
C01A H01G 0.9800
C01A H01H 0.9800
C01A H01I 0.9800
C01B H01J 0.9800
C01B H01K 0.9800
C01B H01L 0.9800
C01C H01M 1.0000
C01C H01N 1.0000
C01C C2 1.444(7)
C01C C3 1.578(7)
C01C C2A 1.705(15)
C01C C3A 1.352(16)
C01D H01O 0.9500
C01E H01P 0.9800
C01E H01Q 0.9800
C01E H01R 0.9800
C01F H01S 0.9800
C01F H01T 0.9800
C01F H01U 0.9800
C01G H01V 0.9800
C01G H01W 0.9800
C01G H01X 0.9800
C01H H01Y 0.9800
C01H H 0.9800
C01H HA 0.9800
C01I H01Z 0.9800
C01I HB 0.9800
C01I HC 0.9800
C01J H01 1.0000
C01J C1 1.54(2)
C01J C0AA 1.515(18)
C01K H0AA 0.9800
C01K HD 0.9800
C01K HE 0.9800
C01L H1AA 0.9800
C01L HF 0.9800
C01L HG 0.9800
C2 H2A 0.9800
C2 H2B 0.9800
C2 H2C 0.9800
C3 H3A 0.9800
C3 H3B 0.9800
C3 H3C 0.9800
C2A H2AA 0.9800
C2A H2AB 0.9800
C2A H2AC 0.9800
C3A H3AA 0.9800
C3A H3AB 0.9800
C3A H3AC 0.9800
C1 H1A 0.9800
C1 H1B 0.9800
C1 H1C 0.9800
C0AA H0AB 0.9800
C0AA H0AC 0.9800
C0AA H0AD 0.9800
C1AA H1AB 1.0000
C1AA C0AB 1.521(12)
C1AA C1A 1.555(16)
C0AB H0AE 0.9800
C0AB H0AF 0.9800
C0AB H0AG 0.9800
C1A H1AC 0.9800
C1A H1AD 0.9800
C1A H1AE 0.9800
